data_2241610
loop_
_publ_author_name
'Yusof, Enis Nadia Md'
'Jotani, Mukesh M.'
'Tiekink, Edward R. T.'
'Ravoof, Thahira B. S. A.'

_publ_section_title
;
 2-[(1<i>E</i>)-({[(Benzylsulfanyl)methanethioyl]amino}imino)methyl]-6-methoxyphenol:
 crystal structure and Hirshfeld surface analysis
;
_journal_coeditor_code HB7572
_journal_issue 4
_journal_name_full 'Acta Crystallographica Section E'
_journal_page_first 516
_journal_page_last 521
_journal_paper_doi 10.1107/S2056989016004291
_journal_volume 72
_journal_year 2016
_chemical_formula_iupac 'C16 H16 N2 O2 S2'
_chemical_formula_moiety 'C16 H16 N2 O2 S2'
_chemical_formula_sum 'C16 H16 N2 O2 S2'
_chemical_formula_weight 332.43
_chemical_name_systematic 2-[(1<i>E</i>)-({[(Benzylsulfanyl)methanethioyl]amino}imino)methyl]-6-methoxyphenol
_space_group_crystal_system monoclinic
_space_group_IT_number 15
_space_group_name_Hall '-C 2yc'
_space_group_name_H-M_alt 'C 1 2/c 1'
_symmetry_space_group_name_Hall '-C 2yc'
_symmetry_space_group_name_H-M 'C 1 2/c 1'
_audit_creation_method SHELXL-2014/7
_cell_angle_alpha 90
_cell_angle_beta 95.004(4)
_cell_angle_gamma 90
_cell_formula_units_Z 8
_cell_length_a 20.7896(10)
_cell_length_b 4.6965(2)
_cell_length_c 32.5217(13)
_cell_measurement_reflns_used 2185
_cell_measurement_temperature 100(2)
_cell_measurement_theta_max 29
_cell_measurement_theta_min 2
_cell_volume 3163.3(2)
_computing_cell_refinement
;
CrysAlis PRO (Agilent, 2011)
;
_computing_data_collection
;
CrysAlis PRO (Agilent, 2011)
;
_computing_data_reduction
;
CrysAlis PRO (Agilent, 2011)
;
_computing_molecular_graphics
;
ORTEP-3 for Windows (Farrugia, 2012) and DIAMOND (Brandenburg,
2006)
;
_computing_publication_material
;
publCIF (Westrip, 2010)
;
_computing_structure_refinement
;
SHELXL2014 (Sheldrick, 2015)
;
_computing_structure_solution
;
SHELXS97 (Sheldrick, 2008)
;
_diffrn_ambient_temperature 100(2)
_diffrn_detector_area_resol_mean 16.1952
_diffrn_measured_fraction_theta_full 0.998
_diffrn_measured_fraction_theta_max 0.998
_diffrn_measurement_device_type 'Agilent Xcalibur Eos Gemini'
_diffrn_measurement_method '\w scans'
_diffrn_radiation_monochromator graphite
_diffrn_radiation_source 'Enhance (Mo) X-ray Source'
_diffrn_radiation_type MoK\a
_diffrn_radiation_wavelength 0.71073
_diffrn_reflns_av_R_equivalents 0.0334
_diffrn_reflns_limit_h_max 26
_diffrn_reflns_limit_h_min -25
_diffrn_reflns_limit_k_max 5
_diffrn_reflns_limit_k_min -5
_diffrn_reflns_limit_l_max 40
_diffrn_reflns_limit_l_min -27
_diffrn_reflns_number 6979
_diffrn_reflns_theta_full 26.499
_diffrn_reflns_theta_max 26.499
_diffrn_reflns_theta_min 2.425
_exptl_absorpt_coefficient_mu 0.345
_exptl_absorpt_correction_T_max 0.98
_exptl_absorpt_correction_T_min 0.87
_exptl_absorpt_correction_type multi-scan
_exptl_absorpt_process_details
;
(CrysAlis PRO; Agilent, 2011)
;
_exptl_crystal_colour light-yellow
_exptl_crystal_density_diffrn 1.396
_exptl_crystal_description plate
_exptl_crystal_F_000 1392
_exptl_crystal_size_max 0.250
_exptl_crystal_size_mid 0.150
_exptl_crystal_size_min 0.070
_refine_diff_density_max 0.332
_refine_diff_density_min -0.239
_refine_ls_extinction_method none
_refine_ls_goodness_of_fit_ref 1.059
_refine_ls_hydrogen_treatment mixed
_refine_ls_matrix_type full
_refine_ls_number_parameters 206
_refine_ls_number_reflns 3270
_refine_ls_number_restraints 2
_refine_ls_restrained_S_all 1.059
_refine_ls_R_factor_all 0.0566
_refine_ls_R_factor_gt 0.0410
_refine_ls_shift/su_max 0.002
_refine_ls_shift/su_mean 0.000
_refine_ls_structure_factor_coef Fsqd
_refine_ls_weighting_details 'w=1/[\s^2^(Fo^2^)+(0.0382P)^2^+1.7624P] where P=(Fo^2^+2Fc^2^)/3'
_refine_ls_weighting_scheme calc
_refine_ls_wR_factor_gt 0.0887
_refine_ls_wR_factor_ref 0.0973
_reflns_number_gt 2595
_reflns_number_total 3270
_reflns_threshold_expression 'I > 2\s(I)'
_cod_data_source_file hb7572sup1.cif
_cod_data_source_block I
_cod_database_code 2241610
_shelx_space_group_comment
;
The symmetry employed for this shelxl refinement is uniquely defined
by the following loop, which should always be used as a source of
symmetry information in preference to the above space-group names.
They are only intended as comments.
;
_shelx_estimated_absorpt_t_min 0.919
_shelx_estimated_absorpt_t_max 0.976

loop_
_space_group_symop_operation_xyz
'x, y, z'
'x, -y, z+1/2'
'x+1/2, y+1/2, z'
'x+1/2, -y+1/2, z+1/2'
'-x, -y, -z'
'-x, y, -z-1/2'
'-x+1/2, -y+1/2, -z'
'-x+1/2, y+1/2, -z-1/2'

loop_
_atom_site_type_symbol
_atom_site_label
_atom_site_fract_x
_atom_site_fract_y
_atom_site_fract_z
_atom_site_U_iso_or_equiv
_atom_site_adp_type
_atom_site_calc_flag
_atom_site_occupancy
S S1 0.22247(2) 0.46299(12) 0.61684(2) 0.02185(15) Uani d 1
S S2 0.17478(3) 0.80851(12) 0.54164(2) 0.02258(15) Uani d 1
O O1 0.35672(7) -0.0373(3) 0.63252(4) 0.0239(3) Uani d 1
H H1O 0.3342(10) 0.086(4) 0.6194(7) 0.036 Uiso d 1
O O2 0.43677(8) -0.4115(3) 0.66547(5) 0.0305(4) Uani d 1
N N1 0.27458(8) 0.4630(4) 0.54712(5) 0.0203(4) Uani d 1
H H1N 0.2819(10) 0.519(5) 0.5223(4) 0.024 Uiso d 1
N N2 0.31479(8) 0.2682(4) 0.56753(5) 0.0194(4) Uani d 1
C C1 0.22604(9) 0.5777(4) 0.56594(6) 0.0179(4) Uani d 1
C C2 0.15287(10) 0.6579(5) 0.63209(6) 0.0237(5) Uani d 1
H H2A 0.1579 0.8639 0.6268 0.028 Uiso calc 1
H H2B 0.1130 0.5907 0.6161 0.028 Uiso calc 1
C C3 0.14873(10) 0.6059(5) 0.67741(6) 0.0223(5) Uani d 1
C C4 0.18779(13) 0.7499(6) 0.70649(8) 0.0395(6) Uani d 1
H H4 0.2181 0.8838 0.6979 0.047 Uiso calc 1
C C5 0.18365(13) 0.7029(6) 0.74845(8) 0.0432(7) Uani d 1
H H5 0.2108 0.8059 0.7682 0.052 Uiso calc 1
C C6 0.14056(12) 0.5086(5) 0.76139(7) 0.0356(6) Uani d 1
H H6 0.1381 0.4735 0.7900 0.043 Uiso calc 1
C C7 0.10141(14) 0.3670(7) 0.73262(8) 0.0502(8) Uani d 1
H H7 0.0708 0.2346 0.7413 0.060 Uiso calc 1
C C8 0.10538(13) 0.4127(6) 0.69076(8) 0.0404(7) Uani d 1
H H8 0.0779 0.3096 0.6712 0.048 Uiso calc 1
C C9 0.35930(10) 0.1553(4) 0.54759(6) 0.0192(4) Uani d 1
H H9 0.3635 0.2118 0.5199 0.023 Uiso calc 1
C C10 0.40308(9) -0.0564(4) 0.56664(6) 0.0188(4) Uani d 1
C C11 0.40002(9) -0.1423(4) 0.60766(6) 0.0191(4) Uani d 1
C C12 0.44376(10) -0.3469(5) 0.62508(7) 0.0236(5) Uani d 1
C C13 0.48986(10) -0.4610(5) 0.60167(7) 0.0282(5) Uani d 1
H H13 0.5196 -0.5984 0.6134 0.034 Uiso calc 1
C C14 0.49292(11) -0.3747(5) 0.56070(7) 0.0286(5) Uani d 1
H H14 0.5246 -0.4541 0.5448 0.034 Uiso calc 1
C C15 0.45042(10) -0.1762(5) 0.54345(7) 0.0239(5) Uani d 1
H H15 0.4529 -0.1189 0.5156 0.029 Uiso calc 1
C C16 0.47583(12) -0.6366(5) 0.68359(8) 0.0346(6) Uani d 1
H H16A 0.4679 -0.8109 0.6674 0.052 Uiso calc 1
H H16B 0.4649 -0.6693 0.7119 0.052 Uiso calc 1
H H16C 0.5215 -0.5840 0.6839 0.052 Uiso calc 1

loop_
_atom_site_aniso_label
_atom_site_aniso_U_11
_atom_site_aniso_U_22
_atom_site_aniso_U_33
_atom_site_aniso_U_12
_atom_site_aniso_U_13
_atom_site_aniso_U_23
S1 0.0221(3) 0.0271(3) 0.0169(3) 0.0071(2) 0.0051(2) 0.0040(2)
S2 0.0225(3) 0.0273(3) 0.0180(3) 0.0075(2) 0.0024(2) 0.0047(2)
O1 0.0258(8) 0.0281(9) 0.0183(7) 0.0072(7) 0.0044(6) 0.0034(7)
O2 0.0399(9) 0.0269(9) 0.0238(8) 0.0075(7) -0.0035(7) 0.0064(7)
N1 0.0206(9) 0.0253(10) 0.0154(8) 0.0044(8) 0.0040(7) 0.0058(8)
N2 0.0180(8) 0.0208(9) 0.0194(9) 0.0039(7) 0.0024(7) 0.0026(8)
C1 0.0181(10) 0.0179(10) 0.0176(10) -0.0018(8) 0.0016(8) 0.0000(9)
C2 0.0239(11) 0.0257(12) 0.0222(11) 0.0080(9) 0.0061(9) 0.0038(10)
C3 0.0234(11) 0.0231(12) 0.0212(11) 0.0093(9) 0.0059(9) 0.0005(9)
C4 0.0430(15) 0.0457(16) 0.0293(13) -0.0093(13) 0.0010(12) 0.0040(12)
C5 0.0523(17) 0.0504(17) 0.0258(13) -0.0002(14) -0.0034(12) -0.0029(13)
C6 0.0411(14) 0.0470(16) 0.0200(11) 0.0152(12) 0.0103(11) 0.0032(12)
C7 0.0549(18) 0.066(2) 0.0310(14) -0.0188(16) 0.0104(13) 0.0078(14)
C8 0.0493(16) 0.0480(16) 0.0244(12) -0.0172(13) 0.0063(12) -0.0001(12)
C9 0.0225(10) 0.0203(11) 0.0150(10) -0.0017(9) 0.0028(9) 0.0010(9)
C10 0.0184(10) 0.0170(10) 0.0210(10) -0.0013(9) 0.0015(8) -0.0030(9)
C11 0.0185(10) 0.0189(11) 0.0197(10) -0.0013(8) 0.0004(9) -0.0039(9)
C12 0.0264(11) 0.0194(11) 0.0239(11) -0.0004(9) -0.0046(9) -0.0011(9)
C13 0.0239(11) 0.0238(12) 0.0355(13) 0.0068(10) -0.0067(10) -0.0046(11)
C14 0.0228(11) 0.0301(13) 0.0331(13) 0.0063(10) 0.0035(10) -0.0077(11)
C15 0.0223(11) 0.0269(12) 0.0228(11) 0.0012(9) 0.0041(9) -0.0030(10)
C16 0.0411(14) 0.0237(13) 0.0363(14) -0.0008(11) -0.0129(12) 0.0070(11)

loop_
_atom_type_symbol
_atom_type_description
_atom_type_scat_dispersion_real
_atom_type_scat_dispersion_imag
_atom_type_scat_source
C C 0.0033 0.0016 'International Tables Vol C Tables 4.2.6.8 and 6.1.1.4'
H H 0.0000 0.0000 'International Tables Vol C Tables 4.2.6.8 and 6.1.1.4'
N N 0.0061 0.0033 'International Tables Vol C Tables 4.2.6.8 and 6.1.1.4'
O O 0.0106 0.0060 'International Tables Vol C Tables 4.2.6.8 and 6.1.1.4'
S S 0.1246 0.1234 'International Tables Vol C Tables 4.2.6.8 and 6.1.1.4'

loop_
_geom_angle_atom_site_label_1
_geom_angle_atom_site_label_2
_geom_angle_atom_site_label_3
_geom_angle
C1 S1 C2 101.75(10)
C11 O1 H1O 108.6(16)
C12 O2 C16 117.13(17)
C1 N1 N2 119.96(16)
C1 N1 H1N 120.0(15)
N2 N1 H1N 120.0(15)
C9 N2 N1 117.70(17)
N1 C1 S2 121.37(15)
N1 C1 S1 113.89(15)
S2 C1 S1 124.74(11)
C3 C2 S1 107.49(14)
C3 C2 H2A 110.2
S1 C2 H2A 110.2
C3 C2 H2B 110.2
S1 C2 H2B 110.2
H2A C2 H2B 108.5
C4 C3 C8 118.2(2)
C4 C3 C2 121.0(2)
C8 C3 C2 120.8(2)
C3 C4 C5 121.0(2)
C3 C4 H4 119.5
C5 C4 H4 119.5
C6 C5 C4 120.3(3)
C6 C5 H5 119.8
C4 C5 H5 119.8
C7 C6 C5 118.8(2)
C7 C6 H6 120.6
C5 C6 H6 120.6
C6 C7 C8 121.1(3)
C6 C7 H7 119.4
C8 C7 H7 119.4
C3 C8 C7 120.5(2)
C3 C8 H8 119.7
C7 C8 H8 119.7
N2 C9 C10 121.21(18)
N2 C9 H9 119.4
C10 C9 H9 119.4
C11 C10 C15 119.1(2)
C11 C10 C9 121.72(18)
C15 C10 C9 119.15(18)
O1 C11 C10 123.47(19)
O1 C11 C12 116.60(18)
C10 C11 C12 119.92(18)
O2 C12 C13 125.4(2)
O2 C12 C11 114.77(18)
C13 C12 C11 119.8(2)
C12 C13 C14 120.2(2)
C12 C13 H13 119.9
C14 C13 H13 119.9
C15 C14 C13 120.4(2)
C15 C14 H14 119.8
C13 C14 H14 119.8
C14 C15 C10 120.6(2)
C14 C15 H15 119.7
C10 C15 H15 119.7
O2 C16 H16A 109.5
O2 C16 H16B 109.5
H16A C16 H16B 109.5
O2 C16 H16C 109.5
H16A C16 H16C 109.5
H16B C16 H16C 109.5

loop_
_geom_bond_atom_site_label_1
_geom_bond_atom_site_label_2
_geom_bond_distance
S1 C1 1.749(2)
S1 C2 1.817(2)
S2 C1 1.670(2)
O1 C11 1.354(2)
O1 H1O 0.836(10)
O2 C12 1.368(3)
O2 C16 1.429(3)
N1 C1 1.338(2)
N1 N2 1.371(2)
N1 H1N 0.874(9)
N2 C9 1.290(2)
C2 C3 1.504(3)
C2 H2A 0.9900
C2 H2B 0.9900
C3 C4 1.370(3)
C3 C8 1.376(3)
C4 C5 1.392(3)
C4 H4 0.9500
C5 C6 1.370(4)
C5 H5 0.9500
C6 C7 1.359(4)
C6 H6 0.9500
C7 C8 1.388(3)
C7 H7 0.9500
C8 H8 0.9500
C9 C10 1.450(3)
C9 H9 0.9500
C10 C11 1.401(3)
C10 C15 1.408(3)
C11 C12 1.408(3)
C12 C13 1.383(3)
C13 C14 1.400(3)
C13 H13 0.9500
C14 C15 1.370(3)
C14 H14 0.9500
C15 H15 0.9500
C16 H16A 0.9800
C16 H16B 0.9800
C16 H16C 0.9800

loop_
_geom_hbond_atom_site_label_D
_geom_hbond_atom_site_label_H
_geom_hbond_atom_site_label_A
_geom_hbond_site_symmetry_A
_geom_hbond_distance_DH
_geom_hbond_distance_HA
_geom_hbond_distance_DA
_geom_hbond_angle_DHA
O1 H1O N2 . 0.84(2) 1.90(2) 2.639(2) 146(2)
N1 H1N S2 7_566 0.875(15) 2.474(16) 3.3351(18) 168.4(17)
C6 H6 O1 8_557 0.95 2.51 3.453(3) 170

_cod_database_fobs_code 2241610
